data_7701716
loop_
_publ_author_name
'Kristinsd\'ottir, Lilja'
'Oldroyd, Nicola L.'
'Grabiner, Rachel'
'Knights, Alastair W.'
'Heilmann, Andreas'
'Protchenko, Andrey V.'
'Niu, Haoyu'
'Kolychev, Eugene L.'
'Campos, Jes\'us'
'Hicks, Jamie'
'Christensen, Kirsten E.'
'Aldridge, Simon'

_publ_section_title
;
 Synthetic, structural and reaction chemistry of N-heterocyclic germylene
 and stannylene compounds featuring N-boryl substituents.
;
_journal_issue 31
_journal_name_full 'Dalton transactions (Cambridge, England : 2003)'
_journal_page_first 11951
_journal_page_last 11960
_journal_paper_doi 10.1039/c9dt02449b
_journal_volume 48
_journal_year 2019
_chemical_formula_moiety 'C55 H78 B2 Ge N6'
_chemical_formula_sum 'C55 H78 B2 Ge N6'
_chemical_formula_weight 917.44
_space_group_crystal_system triclinic
_space_group_IT_number 2
_space_group_name_Hall '-P 1'
_space_group_name_H-M_alt 'P -1'
_atom_sites_solution_hydrogens geom
_audit_creation_method SHELXL-2018/3
_audit_update_record
;
2019-06-09 deposited with the CCDC.	2019-07-18 downloaded from the CCDC.
;
_cell_angle_alpha 70.951(2)
_cell_angle_beta 78.321(2)
_cell_angle_gamma 89.024(2)
_cell_formula_units_Z 2
_cell_length_a 10.6441(2)
_cell_length_b 13.4667(4)
_cell_length_c 19.8671(5)
_cell_measurement_reflns_used 14807
_cell_measurement_temperature 150(2)
_cell_measurement_theta_max 75.8389
_cell_measurement_theta_min 3.4741
_cell_volume 2632.39(12)
_computing_cell_refinement
;
CrysAlisPro, Agilent Technologies,
Version 1.171.35.21 (release 20-01-2012 CrysAlis171 .NET)
(compiled Jan 23 2012,18:06:46)
;
_computing_data_collection
;
CrysAlisPro, Agilent Technologies,
Version 1.171.35.21 (release 20-01-2012 CrysAlis171 .NET)
(compiled Jan 23 2012,18:06:46)
;
_computing_data_reduction
;
CrysAlisPro, Agilent Technologies,
Version 1.171.35.21 (release 20-01-2012 CrysAlis171 .NET)
(compiled Jan 23 2012,18:06:46)
;
_computing_structure_refinement 'SHELXL-2018/3 (Sheldrick, 2018)'
_computing_structure_solution 'SHELXT 2018/2 (Sheldrick, 2018)'
_diffrn_ambient_temperature 150(2)
_diffrn_detector_area_resol_mean 10.4102
_diffrn_measured_fraction_theta_full 0.999
_diffrn_measured_fraction_theta_max 0.988
_diffrn_measurement_device_type 'SuperNova, Dual, Cu at zero, Atlas'
_diffrn_measurement_method '\w scans'
_diffrn_radiation_type CuK\a
_diffrn_radiation_wavelength 1.54184
_diffrn_reflns_av_R_equivalents 0.0214
_diffrn_reflns_av_unetI/netI 0.0244
_diffrn_reflns_Laue_measured_fraction_full 0.999
_diffrn_reflns_Laue_measured_fraction_max 0.988
_diffrn_reflns_limit_h_max 13
_diffrn_reflns_limit_h_min -12
_diffrn_reflns_limit_k_max 16
_diffrn_reflns_limit_k_min -16
_diffrn_reflns_limit_l_max 21
_diffrn_reflns_limit_l_min -24
_diffrn_reflns_number 28994
_diffrn_reflns_point_group_measured_fraction_full 0.999
_diffrn_reflns_point_group_measured_fraction_max 0.988
_diffrn_reflns_theta_full 67.684
_diffrn_reflns_theta_max 76.029
_diffrn_reflns_theta_min 3.477
_diffrn_source 'SuperNova (Cu) X-ray Source'
_exptl_absorpt_coefficient_mu 1.087
_exptl_absorpt_correction_T_max 1.00000
_exptl_absorpt_correction_T_min 0.89823
_exptl_absorpt_correction_type multi-scan
_exptl_absorpt_process_details
;
CrysAlisPro, Agilent Technologies,
Version 1.171.35.21 (release 20-01-2012 CrysAlis171 .NET)
(compiled Jan 23 2012,18:06:46)
Empirical absorption correction using spherical harmonics,
 implemented in SCALE3 ABSPACK scaling algorithm.
;
_exptl_crystal_colour colourless
_exptl_crystal_density_diffrn 1.157
_exptl_crystal_description plate
_exptl_crystal_F_000 984
_exptl_crystal_size_max 0.120
_exptl_crystal_size_mid 0.120
_exptl_crystal_size_min 0.050
_refine_diff_density_max 0.511
_refine_diff_density_min -0.545
_refine_diff_density_rms 0.047
_refine_ls_extinction_method none
_refine_ls_goodness_of_fit_ref 1.038
_refine_ls_hydrogen_treatment constr
_refine_ls_matrix_type full
_refine_ls_number_parameters 593
_refine_ls_number_reflns 10869
_refine_ls_number_restraints 0
_refine_ls_restrained_S_all 1.038
_refine_ls_R_factor_all 0.0390
_refine_ls_R_factor_gt 0.0346
_refine_ls_shift/su_max 0.001
_refine_ls_shift/su_mean 0.000
_refine_ls_structure_factor_coef Fsqd
_refine_ls_weighting_details 'w=1/[\s^2^(Fo^2^)+(0.0509P)^2^+1.1294P] where P=(Fo^2^+2Fc^2^)/3'
_refine_ls_weighting_scheme calc
_refine_ls_wR_factor_gt 0.0931
_refine_ls_wR_factor_ref 0.0966
_reflns_Friedel_coverage 0.000
_reflns_number_gt 9784
_reflns_number_total 10869
_reflns_threshold_expression 'I > 2\s(I)'
_oxford_structure_analysis_title 124nloek16_a
_cod_data_source_file c9dt02449b2.cif
_cod_data_source_block (L2)Ge
_cod_database_code 7701716
_shelx_shelxl_version_number 2018/3
_shelx_space_group_comment
;
The symmetry employed for this shelxl refinement is uniquely defined
by the following loop, which should always be used as a source of
symmetry information in preference to the above space-group names.
They are only intended as comments.
;
_shelx_estimated_absorpt_t_min 0.881
_shelx_estimated_absorpt_t_max 0.948

loop_
_space_group_symop_operation_xyz
'x, y, z'
'-x, -y, -z'

loop_
_atom_site_label
_atom_site_type_symbol
_atom_site_fract_x
_atom_site_fract_y
_atom_site_fract_z
_atom_site_U_iso_or_equiv
_atom_site_adp_type
_atom_site_occupancy
_atom_site_site_symmetry_order
_atom_site_calc_flag
_atom_site_refinement_flags_posn
_atom_site_refinement_flags_adp
Ge1 Ge 0.68502(2) 0.70743(2) 0.23978(2) 0.02453(6) Uani 1 1 d . .
N1 N 0.68724(12) 0.72414(9) 0.32815(6) 0.0210(2) Uani 1 1 d . .
N2 N 0.79733(12) 0.59880(9) 0.24314(6) 0.0217(2) Uani 1 1 d . .
N3 N 0.49997(11) 0.84731(9) 0.34313(6) 0.0212(2) Uani 1 1 d . .
N4 N 0.68218(11) 0.87792(9) 0.37874(6) 0.0203(2) Uani 1 1 d . .
N5 N 0.82467(12) 0.43478(9) 0.20079(7) 0.0230(2) Uani 1 1 d . .
N6 N 0.78914(12) 0.58799(9) 0.11601(6) 0.0228(2) Uani 1 1 d . .
C1 C 0.75895(16) 0.65547(12) 0.38034(8) 0.0283(3) Uani 1 1 d . .
H1A H 0.705721 0.590248 0.409502 0.034 Uiso 1 1 calc R U
H1B H 0.774596 0.691778 0.414143 0.034 Uiso 1 1 calc R U
C2 C 0.88559(16) 0.62679(14) 0.34369(9) 0.0313(3) Uani 1 1 d . .
H2A H 0.935273 0.591576 0.381198 0.038 Uiso 1 1 calc R U
H2B H 0.935137 0.692032 0.310653 0.038 Uiso 1 1 calc R U
C3 C 0.87152(17) 0.55538(14) 0.30062(9) 0.0324(3) Uani 1 1 d . .
H3A H 0.958203 0.540518 0.277826 0.039 Uiso 1 1 calc R U
H3B H 0.828800 0.487725 0.334522 0.039 Uiso 1 1 calc R U
C4 C 0.40460(13) 0.81934(12) 0.30993(8) 0.0225(3) Uani 1 1 d . .
C5 C 0.32916(15) 0.72584(12) 0.34545(8) 0.0259(3) Uani 1 1 d . .
C6 C 0.23699(16) 0.70125(14) 0.31148(9) 0.0327(3) Uani 1 1 d . .
H6 H 0.186050 0.637324 0.334377 0.039 Uiso 1 1 calc R U
C7 C 0.21858(16) 0.76823(16) 0.24520(9) 0.0351(4) Uani 1 1 d . .
H7 H 0.154814 0.750652 0.223137 0.042 Uiso 1 1 calc R U
C8 C 0.29302(16) 0.86068(15) 0.21116(9) 0.0323(3) Uani 1 1 d . .
H8 H 0.279154 0.906662 0.165845 0.039 Uiso 1 1 calc R U
C9 C 0.38845(14) 0.88814(12) 0.24194(8) 0.0261(3) Uani 1 1 d . .
C10 C 0.47108(16) 0.98924(13) 0.20158(9) 0.0320(3) Uani 1 1 d . .
H10 H 0.535838 0.993063 0.230889 0.038 Uiso 1 1 calc R U
C11 C 0.3906(2) 1.08634(15) 0.19433(11) 0.0418(4) Uani 1 1 d . .
H11A H 0.326294 1.084691 0.165651 0.063 Uiso 1 1 calc R U
H11B H 0.446840 1.150172 0.169860 0.063 Uiso 1 1 calc R U
H11C H 0.347277 1.086200 0.242838 0.063 Uiso 1 1 calc R U
C12 C 0.54440(19) 0.98879(16) 0.12689(10) 0.0417(4) Uani 1 1 d . .
H12A H 0.597373 0.927491 0.133096 0.063 Uiso 1 1 calc R U
H12B H 0.599651 1.053253 0.102912 0.063 Uiso 1 1 calc R U
H12C H 0.483072 0.985338 0.096878 0.063 Uiso 1 1 calc R U
C13 C 0.34280(16) 0.65227(13) 0.41965(9) 0.0316(3) Uani 1 1 d . .
H13 H 0.408876 0.685093 0.436308 0.038 Uiso 1 1 calc R U
C14 C 0.2169(2) 0.63740(19) 0.47554(11) 0.0521(5) Uani 1 1 d . .
H14A H 0.187972 0.706205 0.477189 0.078 Uiso 1 1 calc R U
H14B H 0.230320 0.594370 0.523641 0.078 Uiso 1 1 calc R U
H14C H 0.151542 0.602068 0.461676 0.078 Uiso 1 1 calc R U
C15 C 0.3897(2) 0.54605(15) 0.41519(12) 0.0472(5) Uani 1 1 d . .
H15A H 0.324483 0.510681 0.401244 0.071 Uiso 1 1 calc R U
H15B H 0.404607 0.502192 0.462751 0.071 Uiso 1 1 calc R U
H15C H 0.469956 0.557291 0.378706 0.071 Uiso 1 1 calc R U
C16 C 0.48409(15) 0.93189(12) 0.37025(9) 0.0260(3) Uani 1 1 d . .
H16 H 0.408714 0.970338 0.373440 0.031 Uiso 1 1 calc R U
C17 C 0.59154(14) 0.95025(12) 0.39099(8) 0.0244(3) Uani 1 1 d . .
H17 H 0.604101 1.003763 0.410826 0.029 Uiso 1 1 calc R U
C18 C 0.81645(13) 0.89807(11) 0.37333(8) 0.0211(3) Uani 1 1 d . .
C19 C 0.86878(14) 0.86619(11) 0.43601(8) 0.0236(3) Uani 1 1 d . .
C20 C 1.00015(15) 0.88656(13) 0.42827(9) 0.0285(3) Uani 1 1 d . .
H20 H 1.037149 0.866328 0.470147 0.034 Uiso 1 1 calc R U
C21 C 1.07703(15) 0.93576(13) 0.36049(10) 0.0313(3) Uani 1 1 d . .
H21 H 1.166396 0.948277 0.356009 0.038 Uiso 1 1 calc R U
C22 C 1.02397(15) 0.96681(13) 0.29916(9) 0.0297(3) Uani 1 1 d . .
H22 H 1.077625 1.000762 0.252874 0.036 Uiso 1 1 calc R U
C23 C 0.89321(15) 0.94914(11) 0.30408(8) 0.0242(3) Uani 1 1 d . .
C24 C 0.83735(16) 0.98621(12) 0.23588(8) 0.0279(3) Uani 1 1 d . .
H24 H 0.748477 0.953156 0.248869 0.033 Uiso 1 1 calc R U
C25 C 0.8261(3) 1.10489(15) 0.21016(12) 0.0499(5) Uani 1 1 d . .
H25A H 0.776276 1.125871 0.250060 0.075 Uiso 1 1 calc R U
H25B H 0.782679 1.125433 0.168982 0.075 Uiso 1 1 calc R U
H25C H 0.912113 1.139812 0.194870 0.075 Uiso 1 1 calc R U
C26 C 0.9138(2) 0.95031(17) 0.17497(10) 0.0428(4) Uani 1 1 d . .
H26A H 0.998465 0.987616 0.157075 0.064 Uiso 1 1 calc R U
H26B H 0.867652 0.965845 0.135032 0.064 Uiso 1 1 calc R U
H26C H 0.924306 0.874410 0.193707 0.064 Uiso 1 1 calc R U
C27 C 0.78608(15) 0.81147(13) 0.51080(8) 0.0280(3) Uani 1 1 d . .
H27 H 0.701174 0.790727 0.503735 0.034 Uiso 1 1 calc R U
C28 C 0.84410(18) 0.71112(14) 0.55278(9) 0.0363(4) Uani 1 1 d . .
H28A H 0.859317 0.664098 0.523635 0.054 Uiso 1 1 calc R U
H28B H 0.784442 0.675644 0.598913 0.054 Uiso 1 1 calc R U
H28C H 0.925650 0.729440 0.562640 0.054 Uiso 1 1 calc R U
C29 C 0.76161(18) 0.88728(15) 0.55450(10) 0.0378(4) Uani 1 1 d . .
H29A H 0.843595 0.910364 0.561275 0.057 Uiso 1 1 calc R U
H29B H 0.706342 0.851488 0.602129 0.057 Uiso 1 1 calc R U
H29C H 0.719219 0.948552 0.528075 0.057 Uiso 1 1 calc R U
C30 C 0.85352(14) 0.34883(11) 0.25986(8) 0.0220(3) Uani 1 1 d . .
C31 C 0.97962(15) 0.31515(12) 0.25513(8) 0.0251(3) Uani 1 1 d . .
C32 C 1.00348(15) 0.22570(12) 0.31002(9) 0.0282(3) Uani 1 1 d . .
H32 H 1.087572 0.200345 0.307095 0.034 Uiso 1 1 calc R U
C33 C 0.90700(16) 0.17338(12) 0.36853(9) 0.0285(3) Uani 1 1 d . .
H33 H 0.924766 0.112166 0.405103 0.034 Uiso 1 1 calc R U
C34 C 0.78459(16) 0.21017(12) 0.37381(8) 0.0274(3) Uani 1 1 d . .
H34 H 0.719632 0.175287 0.415145 0.033 Uiso 1 1 calc R U
C35 C 0.75465(15) 0.29763(11) 0.31954(8) 0.0242(3) Uani 1 1 d . .
C36 C 0.61857(16) 0.33429(13) 0.32335(10) 0.0334(4) Uani 1 1 d . .
H36 H 0.624240 0.412474 0.299854 0.040 Uiso 1 1 calc R U
C37 C 0.54179(19) 0.30924(17) 0.40101(12) 0.0472(5) Uani 1 1 d . .
H37A H 0.528982 0.232806 0.424242 0.071 Uiso 1 1 calc R U
H37B H 0.458128 0.340621 0.400161 0.071 Uiso 1 1 calc R U
H37C H 0.588872 0.338198 0.428580 0.071 Uiso 1 1 calc R U
C38 C 0.5482(2) 0.2871(2) 0.27981(14) 0.0556(6) Uani 1 1 d . .
H38A H 0.596530 0.306617 0.229409 0.083 Uiso 1 1 calc R U
H38B H 0.462139 0.314271 0.280449 0.083 Uiso 1 1 calc R U
H38C H 0.541042 0.210321 0.301726 0.083 Uiso 1 1 calc R U
C39 C 1.08927(16) 0.37299(14) 0.19268(10) 0.0350(4) Uani 1 1 d . .
H39 H 1.055686 0.438789 0.162600 0.042 Uiso 1 1 calc R U
C40 C 1.2002(2) 0.4049(2) 0.22110(14) 0.0565(6) Uani 1 1 d . .
H40A H 1.168294 0.447939 0.251725 0.085 Uiso 1 1 calc R U
H40B H 1.266919 0.445635 0.179888 0.085 Uiso 1 1 calc R U
H40C H 1.236298 0.341681 0.249883 0.085 Uiso 1 1 calc R U
C41 C 1.1372(2) 0.30744(19) 0.14335(12) 0.0525(5) Uani 1 1 d . .
H41A H 1.166340 0.240590 0.172149 0.079 Uiso 1 1 calc R U
H41B H 1.208700 0.346232 0.104529 0.079 Uiso 1 1 calc R U
H41C H 1.067085 0.293555 0.121822 0.079 Uiso 1 1 calc R U
C42 C 0.81953(16) 0.41672(12) 0.13557(8) 0.0276(3) Uani 1 1 d . .
H42 H 0.829960 0.350805 0.127843 0.033 Uiso 1 1 calc R U
C43 C 0.79767(16) 0.50661(12) 0.08597(8) 0.0280(3) Uani 1 1 d . .
H43 H 0.789249 0.514079 0.037881 0.034 Uiso 1 1 calc R U
C44 C 0.78006(14) 0.69437(11) 0.07112(7) 0.0223(3) Uani 1 1 d . .
C45 C 0.66451(15) 0.72528(12) 0.04932(8) 0.0266(3) Uani 1 1 d . .
C46 C 0.65793(17) 0.82896(13) 0.00522(9) 0.0334(4) Uani 1 1 d . .
H46 H 0.580376 0.851283 -0.010401 0.040 Uiso 1 1 calc R U
C47 C 0.76238(18) 0.89955(13) -0.01603(10) 0.0362(4) Uani 1 1 d . .
H47 H 0.755900 0.970203 -0.045429 0.043 Uiso 1 1 calc R U
C48 C 0.87660(17) 0.86772(13) 0.00534(9) 0.0310(3) Uani 1 1 d . .
H48 H 0.947892 0.917072 -0.009758 0.037 Uiso 1 1 calc R U
C49 C 0.88915(14) 0.76468(12) 0.04859(7) 0.0239(3) Uani 1 1 d . .
C50 C 1.01681(15) 0.72855(13) 0.06890(8) 0.0284(3) Uani 1 1 d . .
H50 H 0.998492 0.684554 0.121552 0.034 Uiso 1 1 calc R U
C51 C 1.11168(17) 0.81874(15) 0.05895(10) 0.0365(4) Uani 1 1 d . .
H51A H 1.139225 0.858518 0.006986 0.055 Uiso 1 1 calc R U
H51B H 1.186664 0.790079 0.078874 0.055 Uiso 1 1 calc R U
H51C H 1.069963 0.865438 0.084600 0.055 Uiso 1 1 calc R U
C52 C 1.08131(19) 0.65983(18) 0.02539(13) 0.0483(5) Uani 1 1 d . .
H52A H 1.022858 0.599843 0.033148 0.072 Uiso 1 1 calc R U
H52B H 1.160457 0.634189 0.041620 0.072 Uiso 1 1 calc R U
H52C H 1.101968 0.701389 -0.026511 0.072 Uiso 1 1 calc R U
C53 C 0.54557(16) 0.65086(13) 0.07304(10) 0.0347(4) Uani 1 1 d . .
H53 H 0.567657 0.580161 0.103363 0.042 Uiso 1 1 calc R U
C54 C 0.5005(2) 0.6389(2) 0.00773(14) 0.0594(6) Uani 1 1 d . .
H54A H 0.475152 0.707023 -0.021556 0.089 Uiso 1 1 calc R U
H54B H 0.426846 0.587839 0.024879 0.089 Uiso 1 1 calc R U
H54C H 0.570600 0.614033 -0.022047 0.089 Uiso 1 1 calc R U
C55 C 0.43600(19) 0.6900(2) 0.11908(13) 0.0519(5) Uani 1 1 d . .
H55A H 0.462450 0.693049 0.162848 0.078 Uiso 1 1 calc R U
H55B H 0.360206 0.641609 0.133241 0.078 Uiso 1 1 calc R U
H55C H 0.415070 0.760311 0.090657 0.078 Uiso 1 1 calc R U
B1 B 0.62641(15) 0.81001(12) 0.34809(8) 0.0198(3) Uani 1 1 d . .
B2 B 0.80374(15) 0.54465(12) 0.19073(9) 0.0215(3) Uani 1 1 d . .

loop_
_atom_site_aniso_label
_atom_site_aniso_U_11
_atom_site_aniso_U_22
_atom_site_aniso_U_33
_atom_site_aniso_U_23
_atom_site_aniso_U_13
_atom_site_aniso_U_12
Ge1 0.03019(10) 0.02628(10) 0.02052(9) -0.00995(7) -0.01004(7) 0.01220(7)
N1 0.0263(6) 0.0203(5) 0.0181(5) -0.0067(4) -0.0082(5) 0.0053(5)
N2 0.0252(6) 0.0202(5) 0.0194(5) -0.0055(4) -0.0060(5) 0.0061(5)
N3 0.0207(6) 0.0222(6) 0.0212(6) -0.0075(5) -0.0054(4) 0.0033(4)
N4 0.0196(6) 0.0209(5) 0.0215(6) -0.0088(5) -0.0034(4) 0.0026(4)
N5 0.0283(6) 0.0203(6) 0.0202(6) -0.0062(5) -0.0054(5) 0.0066(5)
N6 0.0285(6) 0.0207(6) 0.0180(6) -0.0051(5) -0.0044(5) 0.0059(5)
C1 0.0383(8) 0.0265(7) 0.0239(7) -0.0097(6) -0.0133(6) 0.0111(6)
C2 0.0275(8) 0.0360(8) 0.0335(8) -0.0116(7) -0.0137(6) 0.0076(6)
C3 0.0392(9) 0.0345(8) 0.0315(8) -0.0157(7) -0.0188(7) 0.0206(7)
C4 0.0192(6) 0.0268(7) 0.0227(7) -0.0091(6) -0.0059(5) 0.0051(5)
C5 0.0244(7) 0.0280(7) 0.0249(7) -0.0081(6) -0.0058(6) 0.0020(6)
C6 0.0257(8) 0.0376(9) 0.0349(8) -0.0121(7) -0.0060(6) -0.0035(6)
C7 0.0247(8) 0.0524(10) 0.0325(8) -0.0171(8) -0.0102(6) 0.0020(7)
C8 0.0269(7) 0.0451(9) 0.0240(7) -0.0081(7) -0.0094(6) 0.0080(7)
C9 0.0217(7) 0.0308(7) 0.0233(7) -0.0061(6) -0.0043(6) 0.0062(6)
C10 0.0292(8) 0.0322(8) 0.0276(8) -0.0006(6) -0.0060(6) 0.0034(6)
C11 0.0473(10) 0.0343(9) 0.0379(9) -0.0057(7) -0.0064(8) 0.0082(8)
C12 0.0377(9) 0.0411(10) 0.0313(9) 0.0028(7) 0.0014(7) 0.0078(8)
C13 0.0326(8) 0.0290(8) 0.0279(8) -0.0013(6) -0.0078(6) -0.0024(6)
C14 0.0536(12) 0.0575(13) 0.0318(9) -0.0022(9) -0.0005(9) 0.0115(10)
C15 0.0508(11) 0.0324(9) 0.0468(11) -0.0008(8) -0.0049(9) 0.0047(8)
C16 0.0243(7) 0.0255(7) 0.0304(7) -0.0126(6) -0.0054(6) 0.0075(6)
C17 0.0249(7) 0.0240(7) 0.0266(7) -0.0124(6) -0.0037(6) 0.0036(6)
C18 0.0201(6) 0.0203(6) 0.0246(7) -0.0105(5) -0.0033(5) 0.0020(5)
C19 0.0229(7) 0.0229(7) 0.0252(7) -0.0087(6) -0.0044(6) 0.0016(5)
C20 0.0236(7) 0.0313(8) 0.0320(8) -0.0107(6) -0.0088(6) 0.0043(6)
C21 0.0186(7) 0.0347(8) 0.0405(9) -0.0140(7) -0.0029(6) 0.0020(6)
C22 0.0248(7) 0.0303(8) 0.0303(8) -0.0101(6) 0.0026(6) -0.0002(6)
C23 0.0254(7) 0.0225(7) 0.0244(7) -0.0093(6) -0.0018(6) 0.0023(5)
C24 0.0314(8) 0.0277(7) 0.0217(7) -0.0066(6) -0.0018(6) -0.0013(6)
C25 0.0789(15) 0.0313(9) 0.0469(11) -0.0116(8) -0.0329(11) 0.0116(9)
C26 0.0490(11) 0.0512(11) 0.0274(8) -0.0168(8) 0.0001(8) 0.0018(9)
C27 0.0261(7) 0.0341(8) 0.0226(7) -0.0075(6) -0.0053(6) -0.0024(6)
C28 0.0432(10) 0.0345(9) 0.0292(8) -0.0049(7) -0.0120(7) -0.0038(7)
C29 0.0398(9) 0.0463(10) 0.0282(8) -0.0154(7) -0.0043(7) 0.0048(8)
C30 0.0270(7) 0.0180(6) 0.0215(7) -0.0063(5) -0.0065(5) 0.0049(5)
C31 0.0257(7) 0.0230(7) 0.0253(7) -0.0068(6) -0.0046(6) 0.0032(6)
C32 0.0282(7) 0.0257(7) 0.0312(8) -0.0076(6) -0.0112(6) 0.0081(6)
C33 0.0385(8) 0.0214(7) 0.0257(7) -0.0040(6) -0.0130(6) 0.0039(6)
C34 0.0337(8) 0.0219(7) 0.0230(7) -0.0038(6) -0.0033(6) -0.0015(6)
C35 0.0259(7) 0.0211(7) 0.0256(7) -0.0083(6) -0.0044(6) 0.0029(5)
C36 0.0263(8) 0.0300(8) 0.0371(9) -0.0055(7) -0.0010(7) 0.0053(6)
C37 0.0344(9) 0.0490(11) 0.0470(11) -0.0109(9) 0.0082(8) 0.0064(8)
C38 0.0293(9) 0.0803(16) 0.0618(14) -0.0258(12) -0.0164(9) 0.0082(10)
C39 0.0260(8) 0.0334(8) 0.0355(9) -0.0012(7) -0.0006(7) 0.0047(6)
C40 0.0333(10) 0.0599(13) 0.0644(14) -0.0081(11) -0.0034(9) -0.0110(9)
C41 0.0432(11) 0.0647(14) 0.0395(10) -0.0136(10) 0.0072(8) 0.0107(10)
C42 0.0371(8) 0.0238(7) 0.0245(7) -0.0109(6) -0.0078(6) 0.0077(6)
C43 0.0360(8) 0.0280(7) 0.0223(7) -0.0107(6) -0.0078(6) 0.0079(6)
C44 0.0283(7) 0.0211(7) 0.0157(6) -0.0042(5) -0.0038(5) 0.0050(5)
C45 0.0272(7) 0.0251(7) 0.0251(7) -0.0045(6) -0.0061(6) 0.0031(6)
C46 0.0344(8) 0.0292(8) 0.0331(8) -0.0008(7) -0.0157(7) 0.0056(7)
C47 0.0449(10) 0.0244(7) 0.0327(8) 0.0042(6) -0.0158(7) 0.0007(7)
C48 0.0353(8) 0.0280(8) 0.0248(7) -0.0013(6) -0.0069(6) -0.0052(6)
C49 0.0269(7) 0.0285(7) 0.0156(6) -0.0068(5) -0.0039(5) 0.0030(6)
C50 0.0257(7) 0.0351(8) 0.0246(7) -0.0104(6) -0.0053(6) 0.0053(6)
C51 0.0279(8) 0.0471(10) 0.0374(9) -0.0181(8) -0.0065(7) 0.0008(7)
C52 0.0321(9) 0.0592(12) 0.0660(13) -0.0405(11) -0.0053(9) 0.0098(8)
C53 0.0267(8) 0.0287(8) 0.0428(9) -0.0039(7) -0.0070(7) 0.0015(6)
C54 0.0530(13) 0.0692(15) 0.0630(14) -0.0339(12) -0.0057(11) -0.0200(11)
C55 0.0302(9) 0.0689(14) 0.0588(13) -0.0275(11) -0.0029(9) -0.0033(9)
B1 0.0230(7) 0.0190(7) 0.0156(6) -0.0035(5) -0.0038(5) 0.0016(6)
B2 0.0209(7) 0.0202(7) 0.0210(7) -0.0046(6) -0.0034(6) 0.0054(6)

loop_
_atom_type_symbol
_atom_type_description
_atom_type_scat_dispersion_real
_atom_type_scat_dispersion_imag
_atom_type_scat_source
C C 0.0181 0.0091 'International Tables Vol C Tables 4.2.6.8 and 6.1.1.4'
H H 0.0000 0.0000 'International Tables Vol C Tables 4.2.6.8 and 6.1.1.4'
B B 0.0090 0.0039 'International Tables Vol C Tables 4.2.6.8 and 6.1.1.4'
N N 0.0311 0.0180 'International Tables Vol C Tables 4.2.6.8 and 6.1.1.4'
Ge Ge -1.0885 0.8855 'International Tables Vol C Tables 4.2.6.8 and 6.1.1.4'

loop_
_geom_angle_atom_site_label_1
_geom_angle_atom_site_label_2
_geom_angle_atom_site_label_3
_geom_angle
N1 Ge1 N2 99.82(5)
B1 N1 C1 115.87(12)
B1 N1 Ge1 121.74(9)
C1 N1 Ge1 122.24(10)
B2 N2 C3 116.23(12)
B2 N2 Ge1 118.65(10)
C3 N2 Ge1 124.79(10)
C16 N3 C4 120.81(12)
C16 N3 B1 108.08(12)
C4 N3 B1 130.73(12)
C17 N4 C18 121.21(12)
C17 N4 B1 108.34(12)
C18 N4 B1 126.76(12)
C42 N5 C30 118.21(12)
C42 N5 B2 108.30(12)
C30 N5 B2 133.42(13)
C43 N6 C44 120.07(12)
C43 N6 B2 108.54(12)
C44 N6 B2 131.12(13)
N1 C1 C2 112.88(13)
C1 C2 C3 113.27(14)
N2 C3 C2 114.14(13)
C5 C4 C9 121.46(14)
C5 C4 N3 119.87(13)
C9 C4 N3 118.67(13)
C6 C5 C4 118.26(14)
C6 C5 C13 119.58(14)
C4 C5 C13 122.15(14)
C7 C6 C5 121.20(16)
C8 C7 C6 119.82(15)
C7 C8 C9 121.38(15)
C8 C9 C4 117.86(14)
C8 C9 C10 119.74(14)
C4 C9 C10 122.40(14)
C9 C10 C12 111.06(15)
C9 C10 C11 111.35(14)
C12 C10 C11 111.03(14)
C5 C13 C14 111.26(15)
C5 C13 C15 111.03(15)
C14 C13 C15 110.70(16)
C17 C16 N3 109.79(13)
C16 C17 N4 109.24(13)
C19 C18 C23 121.44(13)
C19 C18 N4 120.14(13)
C23 C18 N4 118.42(13)
C20 C19 C18 118.31(14)
C20 C19 C27 120.15(14)
C18 C19 C27 121.54(13)
C21 C20 C19 120.90(15)
C20 C21 C22 120.10(15)
C21 C22 C23 121.19(15)
C22 C23 C18 118.04(14)
C22 C23 C24 119.92(14)
C18 C23 C24 122.03(14)
C23 C24 C25 111.50(14)
C23 C24 C26 111.89(14)
C25 C24 C26 111.05(15)
C19 C27 C29 110.36(13)
C19 C27 C28 112.37(14)
C29 C27 C28 111.00(14)
C31 C30 C35 121.50(13)
C31 C30 N5 118.87(13)
C35 C30 N5 119.58(13)
C32 C31 C30 118.06(14)
C32 C31 C39 119.78(14)
C30 C31 C39 122.16(13)
C33 C32 C31 121.18(15)
C32 C33 C34 119.94(14)
C33 C34 C35 121.23(14)
C34 C35 C30 117.99(14)
C34 C35 C36 121.17(14)
C30 C35 C36 120.80(13)
C35 C36 C37 113.19(15)
C35 C36 C38 110.17(15)
C37 C36 C38 110.32(17)
C31 C39 C40 111.18(16)
C31 C39 C41 111.65(15)
C40 C39 C41 110.51(17)
C43 C42 N5 109.64(13)
C42 C43 N6 109.48(13)
C45 C44 C49 121.67(13)
C45 C44 N6 119.22(13)
C49 C44 N6 119.09(13)
C46 C45 C44 118.32(14)
C46 C45 C53 119.09(15)
C44 C45 C53 122.58(14)
C47 C46 C45 120.95(15)
C46 C47 C48 120.17(15)
C47 C48 C49 121.33(15)
C48 C49 C44 117.53(14)
C48 C49 C50 121.17(14)
C44 C49 C50 121.27(13)
C49 C50 C52 111.19(14)
C49 C50 C51 113.83(14)
C52 C50 C51 108.68(14)
C45 C53 C54 111.58(15)
C45 C53 C55 110.73(15)
C54 C53 C55 109.19(17)
N3 B1 N1 129.23(13)
N3 B1 N4 104.56(12)
N1 B1 N4 126.21(13)
N2 B2 N5 128.22(13)
N2 B2 N6 127.76(13)
N5 B2 N6 104.01(13)

loop_
_geom_bond_atom_site_label_1
_geom_bond_atom_site_label_2
_geom_bond_distance
Ge1 N1 1.8463(12)
Ge1 N2 1.8662(12)
N1 B1 1.443(2)
N1 C1 1.4776(18)
N2 B2 1.444(2)
N2 C3 1.4775(19)
N3 C16 1.4046(19)
N3 C4 1.4331(18)
N3 B1 1.439(2)
N4 C17 1.4023(19)
N4 C18 1.4352(18)
N4 B1 1.4449(19)
N5 C42 1.4057(19)
N5 C30 1.4347(18)
N5 B2 1.4466(19)
N6 C43 1.402(2)
N6 C44 1.4330(18)
N6 B2 1.447(2)
C1 C2 1.505(2)
C2 C3 1.508(2)
C4 C5 1.398(2)
C4 C9 1.409(2)
C5 C6 1.397(2)
C5 C13 1.518(2)
C6 C7 1.382(3)
C7 C8 1.379(3)
C8 C9 1.398(2)
C9 C10 1.521(2)
C10 C12 1.532(2)
C10 C11 1.534(2)
C13 C14 1.527(3)
C13 C15 1.531(3)
C16 C17 1.344(2)
C18 C19 1.403(2)
C18 C23 1.407(2)
C19 C20 1.397(2)
C19 C27 1.518(2)
C20 C21 1.383(2)
C21 C22 1.384(2)
C22 C23 1.394(2)
C23 C24 1.521(2)
C24 C25 1.522(2)
C24 C26 1.526(2)
C27 C29 1.530(2)
C27 C28 1.532(2)
C30 C31 1.404(2)
C30 C35 1.405(2)
C31 C32 1.396(2)
C31 C39 1.524(2)
C32 C33 1.382(2)
C33 C34 1.382(2)
C34 C35 1.396(2)
C35 C36 1.518(2)
C36 C37 1.524(3)
C36 C38 1.533(3)
C39 C40 1.531(3)
C39 C41 1.532(3)
C42 C43 1.340(2)
C44 C45 1.398(2)
C44 C49 1.413(2)
C45 C46 1.395(2)
C45 C53 1.524(2)
C46 C47 1.379(2)
C47 C48 1.384(2)
C48 C49 1.394(2)
C49 C50 1.522(2)
C50 C52 1.528(2)
C50 C51 1.529(2)
C53 C54 1.527(3)
C53 C55 1.528(3)
